data_7701619
loop_
_publ_author_name
'Pammer, Frank'
'Schepper, Jonas'
'Gl\"ockler, Johannes'
'Sun, Yu'
'Orthaber, Andreas'

_publ_section_title
;
 Expansion of the scope of alkylboryl-bridged N \\rightarrow B-ladder
 boranes: new substituents and alternative substrates.
;
_journal_issue 27
_journal_name_full 'Dalton transactions (Cambridge, England : 2003)'
_journal_page_first 10298
_journal_page_last 10312
_journal_paper_doi 10.1039/c9dt01555h
_journal_volume 48
_journal_year 2019
_chemical_formula_moiety 'C17 H16 B N3'
_chemical_formula_sum 'C17 H16 B N3'
_chemical_formula_weight 273.14
_space_group_crystal_system monoclinic
_space_group_IT_number 14
_space_group_name_Hall '-P 2ybc'
_space_group_name_H-M_alt 'P 1 21/c 1'
_atom_sites_solution_hydrogens geom
_atom_sites_solution_primary dual
_audit_creation_date 2018-10-19
_audit_creation_method
;
Olex2 1.2
(compiled 2018.05.29 svn.r3508 for OlexSys, GUI svn.r5506)
;
_audit_update_record
;
2019-02-27 deposited with the CCDC.	2019-06-10 downloaded from the CCDC.
;
_cell_angle_alpha 90
_cell_angle_beta 101.037(4)
_cell_angle_gamma 90
_cell_formula_units_Z 4
_cell_length_a 8.4822(3)
_cell_length_b 14.3531(5)
_cell_length_c 11.9681(5)
_cell_measurement_reflns_used 5968
_cell_measurement_temperature 150(10)
_cell_measurement_theta_max 29.3890
_cell_measurement_theta_min 3.7170
_cell_volume 1430.12(9)
_computing_cell_refinement 'CrysAlisPro 1.171.38.46 (Rigaku OD, 2015)'
_computing_data_collection 'CrysAlisPro 1.171.38.46 (Rigaku OD, 2015)'
_computing_data_reduction 'CrysAlisPro 1.171.38.46 (Rigaku OD, 2015)'
_computing_molecular_graphics 'Olex2 (Dolomanov et al., 2009)'
_computing_publication_material 'Olex2 (Dolomanov et al., 2009)'
_computing_structure_refinement 'ShelXL (Sheldrick, 2015)'
_computing_structure_solution 'ShelXT (Sheldrick, 2015)'
_diffrn_ambient_environment N~2~
_diffrn_ambient_temperature 150(10)
_diffrn_detector 'CCD plate'
_diffrn_detector_area_resol_mean 10.3385
_diffrn_detector_type Atlas
_diffrn_measured_fraction_theta_full 0.999
_diffrn_measured_fraction_theta_max 0.908
_diffrn_measurement_details
;
List of Runs (angles in degrees, time in seconds):

  # Type    Start    End  Width  t~exp~   \w     \q     \k     \f   Frames
#--------------------------------------------------------------------------
  1  \w    -10.00  17.00   1.00   24.00    --   -9.42 -99.00  30.00   27
  2  \w     -1.00  25.00   1.00   24.00    --   11.29 -57.00 120.00   26
  3  \w     12.00  37.00   1.00   24.00    --   11.29 -57.00  60.00   25
  4  \w     -7.00  52.00   1.00   24.00    --   11.29 -99.00  30.00   59
  5  \w    -58.00  13.00   1.00   24.00    --   11.29 -38.00 150.00   71
  6  \w    -41.00 -15.00   1.00   24.00    --   11.29 -38.00  60.00   26
  7  \w    -54.00 -18.00   1.00   24.00    --   11.29 -57.00 120.00   36
  8  \w    -17.00  83.00   1.00   24.00    --   11.29  57.00 -90.00  100
;
_diffrn_measurement_device 'four-circle diffractometer'
_diffrn_measurement_device_type 'SuperNova, Dual, Cu at zero, Atlas'
_diffrn_measurement_method '\w scans'
_diffrn_orient_matrix_type 'CrysAlisPro convention (1999,Acta A55,543-557)'
_diffrn_orient_matrix_UB_11 0.0332428000
_diffrn_orient_matrix_UB_12 0.0198754000
_diffrn_orient_matrix_UB_13 -0.0445958000
_diffrn_orient_matrix_UB_21 -0.0424308000
_diffrn_orient_matrix_UB_22 0.0419518000
_diffrn_orient_matrix_UB_23 0.0047588000
_diffrn_orient_matrix_UB_31 0.0659355000
_diffrn_orient_matrix_UB_32 0.0169744000
_diffrn_orient_matrix_UB_33 0.0404388000
_diffrn_radiation_monochromator mirror
_diffrn_radiation_probe x-ray
_diffrn_radiation_type MoK\a
_diffrn_radiation_wavelength 0.71073
_diffrn_reflns_av_R_equivalents 0.0291
_diffrn_reflns_av_unetI/netI 0.0275
_diffrn_reflns_Laue_measured_fraction_full 0.999
_diffrn_reflns_Laue_measured_fraction_max 0.908
_diffrn_reflns_limit_h_max 11
_diffrn_reflns_limit_h_min -11
_diffrn_reflns_limit_k_max 19
_diffrn_reflns_limit_k_min -18
_diffrn_reflns_limit_l_max 15
_diffrn_reflns_limit_l_min -15
_diffrn_reflns_number 14563
_diffrn_reflns_point_group_measured_fraction_full 0.999
_diffrn_reflns_point_group_measured_fraction_max 0.908
_diffrn_reflns_theta_full 25.242
_diffrn_reflns_theta_max 29.524
_diffrn_reflns_theta_min 2.828
_diffrn_source 'micro-focus sealed X-ray tube'
_diffrn_source_type 'SuperNova (Mo) X-ray Source'
_exptl_absorpt_coefficient_mu 0.076
_exptl_absorpt_correction_T_max 1.00000
_exptl_absorpt_correction_T_min 0.74372
_exptl_absorpt_correction_type multi-scan
_exptl_absorpt_process_details
;
CrysAlisPro 1.171.38.46 (Rigaku Oxford Diffraction, 2015)
Empirical absorption correction using spherical harmonics,
 implemented in SCALE3 ABSPACK scaling algorithm.
;
_exptl_crystal_colour 'clear orangish'
_exptl_crystal_colour_lustre clear
_exptl_crystal_colour_modifier orangish
_exptl_crystal_density_diffrn 1.269
_exptl_crystal_description irregular
_exptl_crystal_F_000 576
_exptl_crystal_size_max 0.188
_exptl_crystal_size_mid 0.167
_exptl_crystal_size_min 0.128
_refine_diff_density_max 0.302
_refine_diff_density_min -0.216
_refine_diff_density_rms 0.043
_refine_ls_extinction_method none
_refine_ls_goodness_of_fit_ref 1.094
_refine_ls_hydrogen_treatment constr
_refine_ls_matrix_type full
_refine_ls_number_parameters 229
_refine_ls_number_reflns 3623
_refine_ls_number_restraints 226
_refine_ls_restrained_S_all 1.083
_refine_ls_R_factor_all 0.0584
_refine_ls_R_factor_gt 0.0468
_refine_ls_shift/su_max 0.000
_refine_ls_shift/su_mean 0.000
_refine_ls_structure_factor_coef Fsqd
_refine_ls_weighting_details 'w=1/[\s^2^(Fo^2^)+(0.0423P)^2^+0.6458P] where P=(Fo^2^+2Fc^2^)/3'
_refine_ls_weighting_scheme calc
_refine_ls_wR_factor_gt 0.1130
_refine_ls_wR_factor_ref 0.1195
_reflns_Friedel_coverage 0.000
_reflns_number_gt 3020
_reflns_number_total 3623
_reflns_threshold_expression 'I > 2\s(I)'
_cod_data_source_file c9dt01555h2.cif
_cod_data_source_block jsc17108
_cod_original_cell_volume 1430.12(10)
_cod_database_code 7701619
_shelx_shelxl_version_number 2018/1
_chemical_oxdiff_formula 'C17 H16 B N3'
_shelx_space_group_comment
;
The symmetry employed for this shelxl refinement is uniquely defined
by the following loop, which should always be used as a source of
symmetry information in preference to the above space-group names.
They are only intended as comments.
;
_shelx_estimated_absorpt_t_max 0.990
_shelx_estimated_absorpt_t_min 0.986
_reflns_odcompleteness_completeness 99.84
_reflns_odcompleteness_iscentric 1
_reflns_odcompleteness_theta 26.32
_olex2_refinement_description
;
1. Fixed Uiso
 At 1.2 times of:
  All C(H) groups
 At 1.5 times of:
  All C(H,H,H) groups
2. Restrained distances
 C16A-B1 = C17B-B1
 1.55 with sigma of 0.02
 N0AA-B1 = N2B-B1
 1.8 with sigma of 0.02
 N2A-C16A = N3B-C17B
 1.13 with sigma of 0.01
 N2B-C16B = N3B-C17B
 1.13 with sigma of 0.01
 N2B-C16B = N0AA-C17A
 1.14 with sigma of 0.01
3. Uiso/Uaniso restraints and constraints
Uanis(C17B) \\sim Ueq: with sigma of 0.1 and sigma for terminal atoms of 0.2
Uanis(N2B) \\sim Ueq: with sigma of 0.1 and sigma for terminal atoms of 0.2
4. Rigid body (RIGU) restrains
 All non-hydrogen atoms
 with sigma for 1-2 distances of 0.004 and sigma for 1-3 distances of 0.004
5. Others
 Sof(C16A)=Sof(N2A)=Sof(N0AA)=Sof(C17A)=1-FVAR(1)
 Sof(C17B)=Sof(N3B)=Sof(C16B)=Sof(N2B)=FVAR(1)
6.a Ternary CH refined with riding coordinates:
 C12(H12), C13(H13)
6.b Aromatic/amide H refined with riding coordinates:
 C1(H1), C2(H2), C3(H3), C4(H4), C7(H7), C8(H8), C9(H9), C10(H10)
6.c Idealised Me refined as rotating group:
 C14(H14A,H14B,H14C), C15(H15A,H15B,H15C)
;
_olex2_date_sample_data_collection 2018-10-04
_olex2_submission_special_instructions 'No special instructions were received'
_oxdiff_exptl_absorpt_empirical_details
;
Empirical correction (ABSPACK) includes:
- Absorption correction using spherical harmonics
- Frame scaling
;
_oxdiff_exptl_absorpt_empirical_full_max 1.487
_oxdiff_exptl_absorpt_empirical_full_min 0.805

loop_
_space_group_symop_operation_xyz
'x, y, z'
'-x, y+1/2, -z+1/2'
'-x, -y, -z'
'x, -y-1/2, z-1/2'

loop_
_atom_site_label
_atom_site_type_symbol
_atom_site_fract_x
_atom_site_fract_y
_atom_site_fract_z
_atom_site_U_iso_or_equiv
_atom_site_adp_type
_atom_site_occupancy
_atom_site_site_symmetry_order
_atom_site_calc_flag
_atom_site_refinement_flags_posn
_atom_site_refinement_flags_adp
_atom_site_refinement_flags_occupancy
_atom_site_disorder_assembly
_atom_site_disorder_group
N1 N 0.80274(13) 0.57457(8) 0.34912(9) 0.0208(2) Uani 1 1 d . U . . .
C1 C 0.80059(17) 0.57150(10) 0.46173(12) 0.0247(3) Uani 1 1 d . U . . .
H1 H 0.711982 0.543054 0.486289 0.030 Uiso 1 1 calc R . . . .
C2 C 0.92270(18) 0.60828(10) 0.54175(12) 0.0281(3) Uani 1 1 d . U . . .
H2 H 0.919560 0.604825 0.620564 0.034 Uiso 1 1 calc R . . . .
C3 C 1.05008(18) 0.65037(10) 0.50503(13) 0.0289(3) Uani 1 1 d . U . . .
H3 H 1.135123 0.677155 0.558625 0.035 Uiso 1 1 calc R . . . .
C4 C 1.05348(17) 0.65341(10) 0.39027(12) 0.0261(3) Uani 1 1 d . U . . .
H4 H 1.140841 0.682649 0.365003 0.031 Uiso 1 1 calc R . . . .
C5 C 0.92949(16) 0.61383(9) 0.31120(11) 0.0210(3) Uani 1 1 d . U . . .
C6 C 0.92986(16) 0.61370(9) 0.18801(11) 0.0215(3) Uani 1 1 d . U . . .
C7 C 1.07730(17) 0.61998(10) 0.15171(13) 0.0269(3) Uani 1 1 d . U . . .
H7 H 1.174405 0.623998 0.206294 0.032 Uiso 1 1 calc R . . . .
C8 C 1.08188(18) 0.62036(10) 0.03670(13) 0.0303(3) Uani 1 1 d . U . . .
H8 H 1.182058 0.624708 0.012646 0.036 Uiso 1 1 calc R . . . .
C9 C 0.94125(19) 0.61444(10) -0.04315(13) 0.0293(3) Uani 1 1 d . U . . .
H9 H 0.944668 0.615231 -0.122026 0.035 Uiso 1 1 calc R . . . .
C10 C 0.79509(18) 0.60734(10) -0.00815(12) 0.0257(3) Uani 1 1 d . U . . .
H10 H 0.699089 0.602625 -0.063706 0.031 Uiso 1 1 calc R . . . .
C11 C 0.78616(16) 0.60697(9) 0.10722(11) 0.0209(3) Uani 1 1 d . U . . .
C12 C 0.62720(16) 0.59792(10) 0.14575(11) 0.0215(3) Uani 1 1 d . U . . .
H12 H 0.554556 0.561935 0.085246 0.026 Uiso 1 1 calc R . . . .
C13 C 0.54337(16) 0.69316(10) 0.15649(12) 0.0245(3) Uani 1 1 d . U . . .
H13 H 0.439365 0.679456 0.180813 0.029 Uiso 1 1 calc R . . . .
C14 C 0.50278(18) 0.74418(11) 0.04246(13) 0.0304(3) Uani 1 1 d . U . . .
H14A H 0.439600 0.800006 0.050947 0.046 Uiso 1 1 calc GR . . . .
H14B H 0.440387 0.702936 -0.014730 0.046 Uiso 1 1 calc GR . . . .
H14C H 0.602346 0.762307 0.018081 0.046 Uiso 1 1 calc GR . . . .
C15 C 0.63760(19) 0.75903(11) 0.24503(13) 0.0312(3) Uani 1 1 d . U . . .
H15A H 0.743702 0.770744 0.226872 0.047 Uiso 1 1 calc GR . . . .
H15B H 0.650267 0.730583 0.320664 0.047 Uiso 1 1 calc GR . . . .
H15C H 0.579301 0.818035 0.244376 0.047 Uiso 1 1 calc GR . . . .
B1 B 0.65796(18) 0.53330(11) 0.25805(13) 0.0219(3) Uani 1 1 d D U . . .
C16A C 0.708(2) 0.4324(9) 0.2339(17) 0.0217(15) Uani 0.599(17) 1 d D U P A 1
C17B C 0.5192(16) 0.5246(16) 0.3124(17) 0.0181(16) Uani 0.401(17) 1 d D U P A 2
N2A N 0.749(2) 0.3622(7) 0.2107(15) 0.0284(17) Uani 0.599(17) 1 d D U P A 1
N3B N 0.4081(13) 0.5185(11) 0.3440(12) 0.0252(19) Uani 0.401(17) 1 d D U P A 2
N0AA N 0.4815(8) 0.5246(7) 0.3183(8) 0.0125(12) Uani 0.599(17) 1 d D U P A 1
C17A C 0.3743(13) 0.5202(12) 0.3513(13) 0.0355(19) Uani 0.599(17) 1 d D U P A 1
C16B C 0.766(4) 0.3479(13) 0.218(3) 0.027(3) Uani 0.401(17) 1 d D U P A 2
N2B N 0.719(3) 0.4210(9) 0.2230(19) 0.0127(19) Uani 0.401(17) 1 d D U P A 2

loop_
_atom_site_aniso_label
_atom_site_aniso_U_11
_atom_site_aniso_U_22
_atom_site_aniso_U_33
_atom_site_aniso_U_23
_atom_site_aniso_U_13
_atom_site_aniso_U_12
N1 0.0224(5) 0.0215(5) 0.0189(5) 0.0011(4) 0.0052(4) 0.0016(4)
C1 0.0284(7) 0.0267(7) 0.0206(7) 0.0018(5) 0.0081(5) 0.0038(6)
C2 0.0363(8) 0.0283(7) 0.0185(7) -0.0009(5) 0.0026(6) 0.0082(6)
C3 0.0321(7) 0.0249(7) 0.0260(7) -0.0017(6) -0.0033(6) 0.0024(6)
C4 0.0242(7) 0.0248(7) 0.0278(7) 0.0014(6) 0.0014(5) -0.0011(6)
C5 0.0216(6) 0.0193(6) 0.0223(7) 0.0017(5) 0.0049(5) 0.0025(5)
C6 0.0234(6) 0.0207(6) 0.0215(7) 0.0019(5) 0.0072(5) 0.0006(5)
C7 0.0236(7) 0.0267(7) 0.0319(8) 0.0035(6) 0.0091(6) -0.0006(6)
C8 0.0316(8) 0.0280(7) 0.0360(8) 0.0043(6) 0.0189(6) 0.0019(6)
C9 0.0408(8) 0.0267(7) 0.0242(7) 0.0031(6) 0.0160(6) 0.0034(6)
C10 0.0316(7) 0.0257(7) 0.0203(7) 0.0016(5) 0.0063(5) 0.0016(6)
C11 0.0235(6) 0.0193(6) 0.0207(6) 0.0013(5) 0.0067(5) 0.0000(5)
C12 0.0209(6) 0.0258(7) 0.0177(6) 0.0008(5) 0.0034(5) -0.0029(5)
C13 0.0199(6) 0.0303(7) 0.0240(7) 0.0034(5) 0.0058(5) 0.0019(5)
C14 0.0291(7) 0.0336(8) 0.0271(7) 0.0062(6) 0.0018(6) 0.0032(6)
C15 0.0367(8) 0.0299(7) 0.0259(8) -0.0023(6) 0.0037(6) 0.0099(6)
B1 0.0204(7) 0.0247(7) 0.0212(7) 0.0009(6) 0.0055(6) -0.0018(6)
C16A 0.019(3) 0.031(3) 0.014(3) 0.000(2) 0.003(2) -0.003(2)
C17B 0.008(4) 0.026(2) 0.020(3) 0.0030(18) 0.002(3) 0.000(4)
N2A 0.032(5) 0.026(4) 0.026(2) 0.005(3) 0.002(2) 0.002(3)
N3B 0.011(5) 0.038(3) 0.027(5) 0.005(3) 0.004(3) 0.009(4)
N0AA 0.004(4) 0.0195(13) 0.0147(16) 0.0056(11) 0.004(2) 0.000(3)
C17A 0.016(3) 0.055(4) 0.041(2) 0.017(2) 0.021(3) 0.006(3)
C16B 0.032(5) 0.020(4) 0.028(6) 0.000(4) 0.004(4) 0.009(3)
N2B 0.015(3) 0.014(4) 0.011(5) 0.002(2) 0.008(2) 0.002(2)

loop_
_atom_type_symbol
_atom_type_description
_atom_type_scat_dispersion_real
_atom_type_scat_dispersion_imag
_atom_type_scat_source
C C 0.0033 0.0016 'International Tables Vol C Tables 4.2.6.8 and 6.1.1.4'
H H 0.0000 0.0000 'International Tables Vol C Tables 4.2.6.8 and 6.1.1.4'
B B 0.0013 0.0007 'International Tables Vol C Tables 4.2.6.8 and 6.1.1.4'
N N 0.0061 0.0033 'International Tables Vol C Tables 4.2.6.8 and 6.1.1.4'

loop_
_geom_angle_atom_site_label_1
_geom_angle_atom_site_label_2
_geom_angle_atom_site_label_3
_geom_angle
C1 N1 C5 120.41(12)
C1 N1 B1 120.96(11)
C5 N1 B1 118.63(11)
N1 C1 H1 119.0
N1 C1 C2 122.00(13)
C2 C1 H1 119.0
C1 C2 H2 120.7
C1 C2 C3 118.52(13)
C3 C2 H2 120.7
C2 C3 H3 120.1
C4 C3 C2 119.82(13)
C4 C3 H3 120.1
C3 C4 H4 119.8
C3 C4 C5 120.40(13)
C5 C4 H4 119.8
N1 C5 C4 118.82(12)
N1 C5 C6 118.94(12)
C4 C5 C6 122.24(12)
C7 C6 C5 118.81(12)
C7 C6 C11 119.87(13)
C11 C6 C5 121.32(12)
C6 C7 H7 119.9
C8 C7 C6 120.29(14)
C8 C7 H7 119.9
C7 C8 H8 119.9
C9 C8 C7 120.19(13)
C9 C8 H8 119.9
C8 C9 H9 120.0
C8 C9 C10 119.96(13)
C10 C9 H9 120.0
C9 C10 H10 119.3
C9 C10 C11 121.32(13)
C11 C10 H10 119.3
C6 C11 C12 120.16(12)
C10 C11 C6 118.37(12)
C10 C11 C12 121.47(12)
C11 C12 H12 106.6
C11 C12 C13 113.43(11)
C11 C12 B1 106.99(11)
C13 C12 H12 106.6
C13 C12 B1 116.08(11)
B1 C12 H12 106.6
C12 C13 H13 107.1
C14 C13 C12 112.03(12)
C14 C13 H13 107.1
C15 C13 C12 114.47(11)
C15 C13 H13 107.1
C15 C13 C14 108.75(12)
C13 C14 H14A 109.5
C13 C14 H14B 109.5
C13 C14 H14C 109.5
H14A C14 H14B 109.5
H14A C14 H14C 109.5
H14B C14 H14C 109.5
C13 C15 H15A 109.5
C13 C15 H15B 109.5
C13 C15 H15C 109.5
H15A C15 H15B 109.5
H15A C15 H15C 109.5
H15B C15 H15C 109.5
N1 B1 C12 109.70(11)
N1 B1 N0AA 110.2(3)
N1 B1 N2B 106.2(8)
C12 B1 N0AA 111.3(3)
C12 B1 N2B 109.5(8)
C16A B1 N1 105.8(7)
C16A B1 C12 112.8(8)
C16A B1 N0AA 106.8(8)
C17B B1 N1 108.1(8)
C17B B1 C12 114.0(8)
C17B B1 N2B 109.0(11)
N2A C16A B1 175.2(18)
N3B C17B B1 174.0(18)
C17A N0AA B1 178.0(10)
C16B N2B B1 170(2)

loop_
_geom_bond_atom_site_label_1
_geom_bond_atom_site_label_2
_geom_bond_distance
N1 C1 1.3521(17)
N1 C5 1.3661(17)
N1 B1 1.5919(19)
C1 H1 0.9500
C1 C2 1.374(2)
C2 H2 0.9500
C2 C3 1.381(2)
C3 H3 0.9500
C3 C4 1.380(2)
C4 H4 0.9500
C4 C5 1.3940(19)
C5 C6 1.4749(18)
C6 C7 1.4032(19)
C6 C11 1.4066(19)
C7 H7 0.9500
C7 C8 1.384(2)
C8 H8 0.9500
C8 C9 1.381(2)
C9 H9 0.9500
C9 C10 1.386(2)
C10 H10 0.9500
C10 C11 1.3973(19)
C11 C12 1.5118(18)
C12 H12 1.0000
C12 C13 1.557(2)
C12 B1 1.613(2)
C13 H13 1.0000
C13 C14 1.529(2)
C13 C15 1.527(2)
C14 H14A 0.9800
C14 H14B 0.9800
C14 H14C 0.9800
C15 H15A 0.9800
C15 H15B 0.9800
C15 H15C 0.9800
B1 C16A 1.551(10)
B1 C17B 1.455(9)
B1 N0AA 1.786(6)
B1 N2B 1.767(10)
C16A N2A 1.117(6)
C17B N3B 1.084(6)
N0AA C17A 1.061(6)
C16B N2B 1.129(7)
